data_1530493
loop_
_publ_author_name
'Nikol'skii, Yu.V.'
'Maksimov, B.A.'
'Dem'yanets, L.N.'
'Ilyukhin, V.V.'
'Belov, N.V.'

_publ_section_title
;
 Crystal structure of the synthetic rare earth germanate Sm4 Ge3 O9 (O H)6
 = Sm4 (Ge(VI) Ge(IV)2 O9) (O H)6
;
_journal_name_full 'Doklady Akademii Nauk SSSR'
_journal_page_first 362
_journal_page_last 365
_journal_volume 233
_journal_year 1977
_chemical_formula_sum 'Ge3 H6 O15 Sm4'
_chemical_name_systematic 'Sm4 Ge3 O9 (O H)6'
_space_group_IT_number 63
_symmetry_space_group_name_Hall '-C 2c 2'
_symmetry_space_group_name_H-M 'C m c m'
_cell_angle_alpha 90
_cell_angle_beta 90
_cell_angle_gamma 90
_cell_formula_units_Z 4
_cell_length_a 15.195
_cell_length_b 10.909
_cell_length_c 7.161
_cell_volume 1187.024
_citation_journal_id_ASTM DANKAS
_cod_data_source_file Nikolskii_DANKAS_1977_223.cif
_cod_data_source_block H6Ge3O15Sm4
_cod_original_cell_volume 1187.023
_cod_original_formula_sum 'H6 Ge3 O15 Sm4'
_cod_database_code 1530493

loop_
_symmetry_equiv_pos_as_xyz
x,y,z
-x,-y,z+1/2
x,-y,-z
-x,y,-z+1/2
-x,-y,-z
x,y,-z-1/2
-x,y,z
x,-y,z-1/2
x+1/2,y+1/2,z
-x+1/2,-y+1/2,z+1/2
x+1/2,-y+1/2,-z
-x+1/2,y+1/2,-z+1/2
-x+1/2,-y+1/2,-z
x+1/2,y+1/2,-z-1/2
-x+1/2,y+1/2,z
x+1/2,-y+1/2,z-1/2

loop_
_atom_site_label
_atom_site_type_symbol
_atom_site_fract_x
_atom_site_fract_y
_atom_site_fract_z
_atom_site_occupancy
_atom_site_U_iso_or_equiv
O1 O-2 0.088 0.122 0.046 1 0.0
Ge1 Ge+4 0.153 0.115 0.25 1 0.0
O2 O-2 0.291 0.479 0.25 1 0.0
Ge2 Ge+4 0 0 0 1 0.0
Sm2 Sm+3 0.13 0.792 0.25 1 0.0
O3 O-2 0.216 0.247 0.25 1 0.0
Sm1 Sm+3 0.144 0.436 0.25 1 0.0
O7 O-2 0 0.686 0.25 1 0.0
O6 O-2 0 0.395 0.25 1 0.0
O4 O-2 0.5 0.443 0.25 1 0.0
O5 O-2 0.357 0.113 0.062 1 0.0
